data_4301072
loop_
_publ_author_name
'Nickita Nickita'
'Gilles Gasser'
'Pauline Pearson'
'Matthew J. Belousoff'
'Lai Y. Goh'
'Alan M. Bond'
'Glen B. Deacon'
'Leone Spiccia'

_publ_section_title
;
Ruthenium(II) Complexes Incorporating
2-(2'-Pyridyl)pyrimidine-4-carboxylic Acid
;
_journal_name_full 'Inorganic Chemistry'
_journal_page_first 68
_journal_page_last 81
_journal_paper_doi 10.1021/ic800972x
_journal_volume 48
_journal_year 2009
_chemical_formula_moiety 'C38 H24 N10 O15 Ru'
_chemical_formula_sum 'C38 H24 N10 O15 Ru'
_chemical_formula_weight 961.74
_chemical_name_common 'Complex 3a'
_chemical_name_systematic
;
 ?
;
_space_group_IT_number 14
_symmetry_cell_setting monoclinic
_symmetry_space_group_name_Hall '-P 2ybc'
_symmetry_space_group_name_H-M 'P 1 21/c 1'
_atom_sites_solution_hydrogens geom
_atom_sites_solution_primary direct
_atom_sites_solution_secondary difmap
_audit_creation_method SHELXL-97
_cell_angle_alpha 90.00
_cell_angle_beta 92.552(2)
_cell_angle_gamma 90.00
_cell_formula_units_Z 4
_cell_length_a 10.6234(5)
_cell_length_b 19.7463(8)
_cell_length_c 19.6700(8)
_cell_measurement_temperature 123(2)
_cell_volume 4122.1(3)
_computing_cell_refinement 'Bruker Apex II v1.0 (Bruker AXS, 2005)'
_computing_data_collection 'Bruker Apex II v1.0 (Bruker AXS, 2005)'
_computing_data_reduction 'Bruker Apex II v1.0 (Bruker AXS, 2005)'
_computing_molecular_graphics 'X-seed /PovRay'
_computing_structure_refinement 'SHELXL-97 (Sheldrick, 1997)'
_computing_structure_solution 'SHELXS-97 (Sheldrick, 1990)'
_diffrn_ambient_temperature 123(2)
_diffrn_measured_fraction_theta_full 0.997
_diffrn_measured_fraction_theta_max 0.998
_diffrn_measurement_device_type 'Bruker X8 Apex CCD'
_diffrn_measurement_method 'phi and omega scans'
_diffrn_radiation_monochromator graphite
_diffrn_radiation_source 'fine-focus sealed tube'
_diffrn_radiation_type MoK\a
_diffrn_radiation_wavelength 0.71073
_diffrn_reflns_av_R_equivalents 0.0885
_diffrn_reflns_av_sigmaI/netI 0.0628
_diffrn_reflns_limit_h_max 13
_diffrn_reflns_limit_h_min -13
_diffrn_reflns_limit_k_max 24
_diffrn_reflns_limit_k_min -25
_diffrn_reflns_limit_l_max 25
_diffrn_reflns_limit_l_min -25
_diffrn_reflns_number 70673
_diffrn_reflns_theta_full 25.00
_diffrn_reflns_theta_max 27.49
_diffrn_reflns_theta_min 1.46
_exptl_absorpt_coefficient_mu 0.463
_exptl_absorpt_correction_T_max 0.9772
_exptl_absorpt_correction_T_min 0.8735
_exptl_absorpt_correction_type empirical
_exptl_absorpt_process_details SADABS
_exptl_crystal_colour 'Dark red'
_exptl_crystal_density_diffrn 1.550
_exptl_crystal_density_method 'not measured'
_exptl_crystal_description Needle
_exptl_crystal_F_000 1944
_exptl_crystal_size_max 0.30
_exptl_crystal_size_mid 0.25
_exptl_crystal_size_min 0.05
_refine_diff_density_max 1.075
_refine_diff_density_min -0.756
_refine_diff_density_rms 0.101
_refine_ls_extinction_method none
_refine_ls_goodness_of_fit_ref 1.034
_refine_ls_hydrogen_treatment constr
_refine_ls_matrix_type full
_refine_ls_number_parameters 600
_refine_ls_number_reflns 9452
_refine_ls_number_restraints 0
_refine_ls_restrained_S_all 1.034
_refine_ls_R_factor_all 0.0844
_refine_ls_R_factor_gt 0.0581
_refine_ls_shift/su_max 0.002
_refine_ls_shift/su_mean 0.000
_refine_ls_structure_factor_coef Fsqd
_refine_ls_weighting_details 'calc w=1/[\s^2^(Fo^2^)+(0.0594P)^2^+8.9748P] where P=(Fo^2^+2Fc^2^)/3'
_refine_ls_weighting_scheme calc
_refine_ls_wR_factor_gt 0.1294
_refine_ls_wR_factor_ref 0.1441
_reflns_number_gt 7219
_reflns_number_total 9452
_reflns_threshold_expression >2sigma(I)
_cod_data_source_file ic800972x_si_002_3.cif
_cod_data_source_block 3
_cod_original_sg_symbol_H-M 'P 21/c'
_cod_database_code 4301072

loop_
_symmetry_equiv_pos_as_xyz
'x, y, z'
'-x, y+1/2, -z+1/2'
'-x, -y, -z'
'x, -y-1/2, z-1/2'

loop_
_atom_site_label
_atom_site_type_symbol
_atom_site_fract_x
_atom_site_fract_y
_atom_site_fract_z
_atom_site_U_iso_or_equiv
_atom_site_adp_type
_atom_site_occupancy
_atom_site_symmetry_multiplicity
_atom_site_calc_flag
_atom_site_refinement_flags
_atom_site_disorder_assembly
_atom_site_disorder_group
Ru1 Ru 0.49544(3) 0.829453(14) 0.836267(15) 0.01938(10) Uani 1 1 d . . .
N7 N 0.5898(3) 0.78511(14) 0.91898(15) 0.0199(7) Uani 1 1 d . . .
N6 N 0.3783(3) 0.74836(15) 0.85303(15) 0.0201(7) Uani 1 1 d . . .
N2 N 0.3894(3) 0.85644(15) 0.75052(16) 0.0215(7) Uani 1 1 d . . .
C22 C 0.2107(4) 0.67065(19) 0.8289(2) 0.0267(9) Uani 1 1 d . . .
H22 H 0.1394 0.6586 0.8006 0.032 Uiso 1 1 calc R . .
C21 C 0.2754(4) 0.72978(19) 0.81707(19) 0.0242(8) Uani 1 1 d . . .
H21 H 0.2447 0.7586 0.7814 0.029 Uiso 1 1 calc R . .
N3 N 0.6161(3) 0.90925(15) 0.82265(15) 0.0219(7) Uani 1 1 d . . .
N1 N 0.5705(3) 0.76784(15) 0.76502(16) 0.0230(7) Uani 1 1 d . . .
N4 N 0.4207(3) 0.90305(15) 0.90003(15) 0.0221(7) Uani 1 1 d . . .
C29 C 0.7510(4) 0.7709(2) 1.0064(2) 0.0266(9) Uani 1 1 d . . .
H29 H 0.8267 0.7872 1.0282 0.032 Uiso 1 1 calc R . .
C30 C 0.6965(4) 0.80563(18) 0.95161(19) 0.0224(8) Uani 1 1 d . . .
H30 H 0.7363 0.8456 0.9365 0.027 Uiso 1 1 calc R . .
O2 O 0.1805(3) 0.80971(16) 0.93851(17) 0.0396(8) Uani 1 1 d . . .
O1 O 0.3382(3) 0.80500(15) 1.01718(16) 0.0389(8) Uani 1 1 d . . .
C20 C 0.2793(4) 0.8311(2) 0.9680(2) 0.0280(9) Uani 1 1 d . . .
C24 C 0.3561(4) 0.64816(18) 0.92209(19) 0.0216(8) Uani 1 1 d . . .
C16 C 0.4719(4) 0.96628(18) 0.89212(19) 0.0248(8) Uani 1 1 d . . .
N5 N 0.4312(4) 1.02333(17) 0.91976(18) 0.0323(8) Uani 1 1 d . . .
C25 C 0.4202(4) 0.70700(17) 0.90480(18) 0.0190(8) Uani 1 1 d . . .
C28 C 0.6951(4) 0.71253(18) 1.0295(2) 0.0239(8) Uani 1 1 d . . .
H28 H 0.7318 0.6881 1.0669 0.029 Uiso 1 1 calc R . .
C15 C 0.5827(4) 0.96902(18) 0.84966(19) 0.0241(8) Uani 1 1 d . . .
N9 N 0.5586(3) 0.59684(15) 1.07284(15) 0.0236(7) Uani 1 1 d . . .
N8 N 0.3365(3) 0.55619(15) 0.99898(16) 0.0234(7) Uani 1 1 d . . .
C31 C 0.5150(4) 0.62981(17) 1.01835(18) 0.0204(8) Uani 1 1 d . . .
C7 C 0.3200(4) 0.8194(2) 0.6390(2) 0.0299(9) Uani 1 1 d . . .
H7 H 0.3286 0.7892 0.6020 0.036 Uiso 1 1 calc R . .
C32 C 0.4026(4) 0.60970(18) 0.98123(19) 0.0215(8) Uani 1 1 d . . .
C5 C 0.5025(4) 0.76457(18) 0.7040(2) 0.0240(8) Uani 1 1 d . . .
C6 C 0.4010(4) 0.81452(18) 0.69600(19) 0.0234(8) Uani 1 1 d . . .
C13 C 0.7562(4) 1.0261(2) 0.8044(2) 0.0327(10) Uani 1 1 d . . .
H13 H 0.8038 1.0660 0.7975 0.039 Uiso 1 1 calc R . .
C8 C 0.2271(4) 0.8681(2) 0.6361(2) 0.0310(10) Uani 1 1 d . . .
H8 H 0.1709 0.8718 0.5973 0.037 Uiso 1 1 calc R . .
C14 C 0.6502(4) 1.02834(19) 0.8411(2) 0.0303(10) Uani 1 1 d . . .
H14 H 0.6233 1.0697 0.8604 0.036 Uiso 1 1 calc R . .
C23 C 0.2500(4) 0.62914(19) 0.8820(2) 0.0266(9) Uani 1 1 d . . .
H23 H 0.2061 0.5885 0.8911 0.032 Uiso 1 1 calc R . .
C38 C 0.4898(4) 0.54238(18) 1.09193(19) 0.0259(9) Uani 1 1 d . . .
C33 C 0.3799(4) 0.52161(18) 1.05460(19) 0.0248(9) Uani 1 1 d . . .
C27 C 0.5839(4) 0.69030(18) 0.99662(19) 0.0216(8) Uani 1 1 d . . .
C19 C 0.3291(4) 0.89917(19) 0.94489(19) 0.0247(8) Uani 1 1 d . . .
C26 C 0.5342(4) 0.72734(17) 0.94145(18) 0.0198(8) Uani 1 1 d . . .
C10 C 0.2992(4) 0.90449(19) 0.7469(2) 0.0275(9) Uani 1 1 d . . .
H10 H 0.2917 0.9345 0.7842 0.033 Uiso 1 1 calc R . .
C34 C 0.3106(4) 0.46537(19) 1.0772(2) 0.0294(9) Uani 1 1 d . . .
H34 H 0.2361 0.4513 1.0526 0.035 Uiso 1 1 calc R . .
C9 C 0.2175(4) 0.9116(2) 0.6910(2) 0.0309(9) Uani 1 1 d . . .
H9 H 0.1551 0.9461 0.6901 0.037 Uiso 1 1 calc R . .
C37 C 0.5298(5) 0.5049(2) 1.1512(2) 0.0319(10) Uani 1 1 d . . .
H37 H 0.6043 0.5175 1.1767 0.038 Uiso 1 1 calc R . .
C35 C 0.3513(5) 0.43155(19) 1.1343(2) 0.0312(10) Uani 1 1 d . . .
H35 H 0.3044 0.3939 1.1496 0.037 Uiso 1 1 calc R . .
C3 C 0.6363(5) 0.6765(2) 0.6658(2) 0.0373(11) Uani 1 1 d . . .
H3 H 0.6578 0.6442 0.6325 0.045 Uiso 1 1 calc R . .
C18 C 0.2812(4) 0.9564(2) 0.9749(2) 0.0320(10) Uani 1 1 d . . .
H18 H 0.2140 0.9533 1.0051 0.038 Uiso 1 1 calc R . .
C12 C 0.7933(4) 0.9652(2) 0.7775(2) 0.0322(10) Uani 1 1 d . . .
H12 H 0.8677 0.9626 0.7526 0.039 Uiso 1 1 calc R . .
C36 C 0.4603(5) 0.4512(2) 1.1708(2) 0.0339(10) Uani 1 1 d . . .
H36 H 0.4869 0.4264 1.2103 0.041 Uiso 1 1 calc R . .
C11 C 0.7210(4) 0.9076(2) 0.7872(2) 0.0288(9) Uani 1 1 d . . .
H11 H 0.7466 0.8658 0.7681 0.035 Uiso 1 1 calc R . .
C1 C 0.6696(4) 0.72738(19) 0.7743(2) 0.0279(9) Uani 1 1 d . . .
H1 H 0.7172 0.7299 0.8163 0.033 Uiso 1 1 calc R . .
C17 C 0.3335(4) 1.0176(2) 0.9600(2) 0.0332(10) Uani 1 1 d . . .
H17 H 0.2992 1.0575 0.9788 0.040 Uiso 1 1 calc R . .
C4 C 0.5337(5) 0.7184(2) 0.6542(2) 0.0321(10) Uani 1 1 d . . .
H4 H 0.4850 0.7157 0.6126 0.039 Uiso 1 1 calc R . .
C2 C 0.7071(5) 0.6816(2) 0.7257(2) 0.0351(11) Uani 1 1 d . . .
H2 H 0.7801 0.6545 0.7336 0.042 Uiso 1 1 calc R . .
N1N N -0.0317(4) 0.7918(2) 0.6815(2) 0.0473(11) Uani 1 1 d . . .
O6W O 0.8340(4) 1.16495(16) 0.87779(18) 0.0491(9) Uani 1 1 d . . .
O4W O 0.9011(3) 0.93169(16) 0.94268(16) 0.0394(8) Uani 1 1 d . . .
O2W O -0.0261(3) 0.56316(17) 0.80496(18) 0.0482(9) Uani 1 1 d . . .
O9W O 0.0057(4) 0.93489(18) 1.07376(18) 0.0513(9) Uani 1 1 d . . .
O3W O 0.9016(4) 0.6830(2) 0.8720(2) 0.0674(12) Uani 1 1 d . . .
O7W O 0.1436(4) 1.0235(2) 0.81902(18) 0.0612(11) Uani 1 1 d . . .
O1W O 0.0554(4) 0.7032(2) 0.9925(2) 0.0731(13) Uani 1 1 d . . .
O5W O 0.9194(5) 0.9607(2) 0.6130(2) 0.0835(14) Uani 1 1 d . . .
O8W O 0.0217(8) 0.9303(4) 0.4927(3) 0.137(3) Uani 1 1 d . . .
O8WB O -0.0262(7) 0.8202(3) 0.8575(4) 0.044(2) Uani 0.501(9) 1 d P A 2
O8WA O 0.0457(7) 0.8822(3) 0.8414(3) 0.046(2) Uani 0.499(9) 1 d P A 1
O1N O -0.0471(9) 0.7856(7) 0.6196(4) 0.069(3) Uani 0.654(18) 1 d P B 1
O2N O 0.0399(7) 0.7506(4) 0.7132(5) 0.061(3) Uani 0.654(18) 1 d P B 1
O3N O -0.0710(8) 0.8417(3) 0.7113(6) 0.066(3) Uani 0.654(18) 1 d P B 1
O3NA O -0.1163(17) 0.8405(7) 0.6749(10) 0.066(5) Uiso 0.346(18) 1 d P B 2
O2NA O 0.0023(16) 0.7713(8) 0.7420(9) 0.064(5) Uiso 0.346(18) 1 d P B 2
O1NA O -0.0238(16) 0.7582(7) 0.6292(9) 0.047(4) Uiso 0.346(18) 1 d P B 2

loop_
_atom_site_aniso_label
_atom_site_aniso_U_11
_atom_site_aniso_U_22
_atom_site_aniso_U_33
_atom_site_aniso_U_23
_atom_site_aniso_U_13
_atom_site_aniso_U_12
Ru1 0.02299(18) 0.01597(14) 0.01917(16) 0.00071(11) 0.00058(12) -0.00071(12)
N7 0.0239(19) 0.0160(13) 0.0200(16) -0.0019(12) 0.0050(14) 0.0010(12)
N6 0.0251(19) 0.0191(14) 0.0161(15) -0.0006(12) 0.0019(13) -0.0003(13)
N2 0.0251(19) 0.0163(14) 0.0234(16) 0.0019(12) 0.0040(14) -0.0032(13)
C22 0.023(2) 0.0280(19) 0.029(2) 0.0023(16) -0.0036(17) -0.0080(17)
C21 0.029(2) 0.0247(18) 0.0192(19) 0.0026(15) 0.0001(17) -0.0002(16)
N3 0.0248(19) 0.0225(15) 0.0184(16) 0.0013(12) -0.0009(14) -0.0012(13)
N1 0.033(2) 0.0173(14) 0.0189(16) 0.0019(12) 0.0022(14) -0.0008(13)
N4 0.028(2) 0.0182(14) 0.0195(16) 0.0006(12) -0.0032(14) -0.0012(13)
C29 0.025(2) 0.029(2) 0.026(2) -0.0037(16) -0.0017(17) -0.0033(16)
C30 0.023(2) 0.0207(17) 0.024(2) -0.0033(15) 0.0016(16) -0.0037(15)
O2 0.035(2) 0.0395(17) 0.0446(19) 0.0010(14) 0.0021(16) -0.0041(14)
O1 0.043(2) 0.0376(16) 0.0356(18) 0.0065(14) 0.0006(15) 0.0040(15)
C20 0.030(2) 0.031(2) 0.024(2) -0.0031(17) 0.0035(18) 0.0027(18)
C24 0.023(2) 0.0214(17) 0.0202(19) -0.0021(14) 0.0033(16) 0.0002(15)
C16 0.031(2) 0.0202(17) 0.023(2) 0.0002(15) -0.0046(17) 0.0008(16)
N5 0.039(2) 0.0243(17) 0.034(2) -0.0047(14) -0.0008(17) 0.0027(15)
C25 0.020(2) 0.0197(17) 0.0174(18) 0.0010(13) 0.0001(15) 0.0019(14)
C28 0.028(2) 0.0234(18) 0.0201(19) -0.0012(15) -0.0003(17) 0.0050(16)
C15 0.027(2) 0.0213(17) 0.023(2) 0.0046(15) -0.0046(17) -0.0043(15)
N9 0.033(2) 0.0204(15) 0.0174(16) -0.0003(12) 0.0007(14) 0.0025(13)
N8 0.027(2) 0.0206(15) 0.0225(16) 0.0005(12) 0.0049(14) -0.0019(13)
C31 0.025(2) 0.0163(16) 0.0197(18) 0.0010(13) 0.0031(16) 0.0015(14)
C7 0.037(3) 0.032(2) 0.021(2) -0.0013(16) 0.0019(18) -0.0104(18)
C32 0.024(2) 0.0205(17) 0.0199(19) -0.0002(14) 0.0028(16) 0.0013(15)
C5 0.029(2) 0.0179(17) 0.025(2) 0.0018(14) 0.0052(17) -0.0028(15)
C6 0.028(2) 0.0219(18) 0.0205(19) 0.0015(14) 0.0028(17) -0.0048(15)
C13 0.036(3) 0.032(2) 0.030(2) 0.0100(17) -0.005(2) -0.0148(18)
C8 0.029(3) 0.036(2) 0.027(2) 0.0071(17) -0.0055(18) -0.0067(18)
C14 0.040(3) 0.0218(19) 0.029(2) 0.0064(16) -0.004(2) -0.0069(17)
C23 0.026(2) 0.0240(18) 0.030(2) 0.0013(16) 0.0022(18) -0.0072(16)
C38 0.036(3) 0.0206(17) 0.0213(19) -0.0008(15) 0.0042(18) 0.0061(16)
C33 0.034(2) 0.0188(17) 0.022(2) 0.0007(14) 0.0042(17) 0.0032(16)
C27 0.023(2) 0.0191(16) 0.0226(19) -0.0031(14) -0.0006(16) 0.0029(15)
C19 0.026(2) 0.0275(19) 0.0204(19) 0.0036(15) -0.0010(17) 0.0008(16)
C26 0.021(2) 0.0205(17) 0.0181(18) -0.0035(14) 0.0020(15) -0.0008(14)
C10 0.032(2) 0.0225(18) 0.028(2) 0.0017(15) -0.0026(18) 0.0011(16)
C34 0.037(3) 0.0209(18) 0.031(2) 0.0013(16) 0.0079(19) -0.0029(17)
C9 0.030(3) 0.030(2) 0.032(2) 0.0066(17) -0.0022(19) 0.0008(18)
C37 0.044(3) 0.027(2) 0.024(2) -0.0026(16) -0.0014(19) 0.0092(18)
C35 0.047(3) 0.0187(18) 0.029(2) 0.0056(16) 0.010(2) 0.0006(17)
C3 0.056(3) 0.028(2) 0.029(2) -0.0031(17) 0.015(2) 0.007(2)
C18 0.034(3) 0.034(2) 0.029(2) -0.0025(18) 0.0068(19) 0.0050(18)
C12 0.032(3) 0.040(2) 0.025(2) 0.0062(18) 0.0031(19) -0.0060(19)
C36 0.051(3) 0.025(2) 0.026(2) 0.0064(16) 0.006(2) 0.0060(19)
C11 0.029(2) 0.032(2) 0.026(2) 0.0025(16) 0.0057(18) -0.0033(18)
C1 0.033(3) 0.0241(19) 0.027(2) 0.0032(16) 0.0035(18) 0.0035(17)
C17 0.041(3) 0.027(2) 0.031(2) -0.0095(17) 0.001(2) 0.0053(19)
C4 0.046(3) 0.028(2) 0.022(2) 0.0011(16) 0.0042(19) -0.0052(19)
C2 0.046(3) 0.028(2) 0.032(2) 0.0036(17) 0.009(2) 0.0097(19)
N1N 0.045(3) 0.046(2) 0.051(3) -0.002(2) 0.003(2) 0.003(2)
O6W 0.062(3) 0.0347(17) 0.052(2) 0.0016(15) 0.0113(19) 0.0034(16)
O4W 0.039(2) 0.0455(18) 0.0344(17) -0.0032(14) 0.0043(15) -0.0054(15)
O2W 0.043(2) 0.052(2) 0.050(2) -0.0137(17) 0.0051(17) -0.0154(17)
O9W 0.060(3) 0.053(2) 0.042(2) 0.0018(16) 0.0067(18) 0.0048(18)
O3W 0.041(2) 0.064(2) 0.096(3) -0.034(2) -0.012(2) 0.0085(19)
O7W 0.074(3) 0.068(3) 0.041(2) -0.0052(18) -0.004(2) 0.033(2)
O1W 0.065(3) 0.083(3) 0.073(3) -0.012(2) 0.018(2) -0.022(2)
O5W 0.096(4) 0.082(3) 0.072(3) -0.006(3) 0.000(3) 0.020(3)
O8W 0.163(7) 0.167(6) 0.079(4) -0.015(4) -0.008(4) 0.004(5)
O8WB 0.040(4) 0.047(4) 0.045(4) -0.013(3) -0.005(3) 0.002(3)
O8WA 0.049(5) 0.045(4) 0.044(4) 0.000(3) 0.000(3) 0.008(3)
O1N 0.063(6) 0.108(9) 0.036(4) -0.008(4) -0.005(3) -0.014(5)
O2N 0.056(5) 0.064(4) 0.062(5) 0.008(4) -0.019(4) 0.012(3)
O3N 0.059(5) 0.050(4) 0.089(7) -0.021(4) 0.027(5) 0.018(3)

loop_
_atom_type_symbol
_atom_type_description
_atom_type_scat_dispersion_real
_atom_type_scat_dispersion_imag
_atom_type_scat_source
C C 0.0033 0.0016 'International Tables Vol C Tables 4.2.6.8 and 6.1.1.4'
H H 0.0000 0.0000 'International Tables Vol C Tables 4.2.6.8 and 6.1.1.4'
N N 0.0061 0.0033 'International Tables Vol C Tables 4.2.6.8 and 6.1.1.4'
O O 0.0106 0.0060 'International Tables Vol C Tables 4.2.6.8 and 6.1.1.4'
Ru Ru -1.2594 0.8363 'International Tables Vol C Tables 4.2.6.8 and 6.1.1.4'

loop_
_geom_angle_atom_site_label_1
_geom_angle_atom_site_label_2
_geom_angle_atom_site_label_3
_geom_angle
_geom_angle_site_symmetry_1
_geom_angle_site_symmetry_3
_geom_angle_publ_flag
N1 Ru1 N2 78.94(13) . . ?
N1 Ru1 N3 95.88(13) . . ?
N2 Ru1 N3 90.94(12) . . ?
N1 Ru1 N6 84.49(12) . . ?
N2 Ru1 N6 91.14(12) . . ?
N3 Ru1 N6 177.91(12) . . ?
N1 Ru1 N7 95.58(12) . . ?
N2 Ru1 N7 169.75(12) . . ?
N3 Ru1 N7 98.27(12) . . ?
N6 Ru1 N7 79.64(12) . . ?
N1 Ru1 N4 172.43(12) . . ?
N2 Ru1 N4 95.90(12) . . ?
N3 Ru1 N4 78.56(13) . . ?
N6 Ru1 N4 101.25(12) . . ?
N7 Ru1 N4 90.35(12) . . ?
C30 N7 C26 117.8(3) . . ?
C30 N7 Ru1 128.2(2) . . ?
C26 N7 Ru1 114.0(3) . . ?
C21 N6 C25 117.7(3) . . ?
C21 N6 Ru1 128.2(2) . . ?
C25 N6 Ru1 113.9(3) . . ?
C10 N2 C6 118.3(3) . . ?
C10 N2 Ru1 126.0(3) . . ?
C6 N2 Ru1 115.0(3) . . ?
C23 C22 C21 119.6(4) . . ?
N6 C21 C22 123.3(4) . . ?
C15 N3 C11 117.8(3) . . ?
C15 N3 Ru1 116.3(3) . . ?
C11 N3 Ru1 125.9(3) . . ?
C1 N1 C5 118.3(3) . . ?
C1 N1 Ru1 126.5(3) . . ?
C5 N1 Ru1 114.9(3) . . ?
C19 N4 C16 115.3(3) . . ?
C19 N4 Ru1 131.0(3) . . ?
C16 N4 Ru1 113.6(3) . . ?
C30 C29 C28 119.9(4) . . ?
N7 C30 C29 122.6(4) . . ?
O1 C20 O2 127.3(4) . . ?
O1 C20 C19 115.5(4) . . ?
O2 C20 C19 117.1(4) . . ?
C25 C24 C23 118.4(3) . . ?
C25 C24 C32 118.5(4) . . ?
C23 C24 C32 123.1(3) . . ?
N5 C16 N4 125.8(4) . . ?
N5 C16 C15 118.9(4) . . ?
N4 C16 C15 115.3(3) . . ?
C16 N5 C17 116.4(4) . . ?
N6 C25 C24 122.3(4) . . ?
N6 C25 C26 116.5(3) . . ?
C24 C25 C26 121.2(3) . . ?
C29 C28 C27 118.6(4) . . ?
N3 C15 C14 123.0(4) . . ?
N3 C15 C16 115.0(3) . . ?
C14 C15 C16 122.0(4) . . ?
C31 N9 C38 116.1(4) . . ?
C32 N8 C33 116.7(4) . . ?
N9 C31 C32 122.2(3) . . ?
N9 C31 C27 118.3(4) . . ?
C32 C31 C27 119.4(3) . . ?
C8 C7 C6 120.1(4) . . ?
N8 C32 C31 121.9(3) . . ?
N8 C32 C24 117.5(4) . . ?
C31 C32 C24 120.6(3) . . ?
N1 C5 C4 120.9(4) . . ?
N1 C5 C6 114.7(3) . . ?
C4 C5 C6 124.4(4) . . ?
N2 C6 C7 121.2(4) . . ?
N2 C6 C5 114.6(3) . . ?
C7 C6 C5 124.2(4) . . ?
C14 C13 C12 119.2(4) . . ?
C7 C8 C9 118.5(4) . . ?
C13 C14 C15 118.7(4) . . ?
C22 C23 C24 118.5(4) . . ?
N9 C38 C33 121.8(3) . . ?
N9 C38 C37 119.3(4) . . ?
C33 C38 C37 118.9(4) . . ?
N8 C33 C38 121.2(3) . . ?
N8 C33 C34 119.1(4) . . ?
C38 C33 C34 119.6(4) . . ?
C28 C27 C26 118.7(3) . . ?
C28 C27 C31 122.9(3) . . ?
C26 C27 C31 118.4(4) . . ?
N4 C19 C18 121.6(4) . . ?
N4 C19 C20 121.2(3) . . ?
C18 C19 C20 117.0(4) . . ?
N7 C26 C27 122.4(4) . . ?
N7 C26 C25 115.9(3) . . ?
C27 C26 C25 121.7(3) . . ?
N2 C10 C9 122.4(4) . . ?
C35 C34 C33 119.6(4) . . ?
C10 C9 C8 119.5(4) . . ?
C36 C37 C38 119.3(4) . . ?
C34 C35 C36 121.1(4) . . ?
C2 C3 C4 119.8(4) . . ?
C17 C18 C19 118.0(4) . . ?
C13 C12 C11 119.6(4) . . ?
C37 C36 C35 121.5(4) . . ?
N3 C11 C12 121.8(4) . . ?
N1 C1 C2 123.2(4) . . ?
N5 C17 C18 122.4(4) . . ?
C3 C4 C5 119.3(4) . . ?
C3 C2 C1 118.5(4) . . ?
O1N N1N O3N 121.4(8) . . ?
O1N N1N O1NA 29.3(7) . . ?
O3N N1N O1NA 150.4(9) . . ?
O1N N1N O2N 118.6(7) . . ?
O3N N1N O2N 119.4(7) . . ?
O1NA N1N O2N 90.2(8) . . ?
O1N N1N O2NA 154.3(9) . . ?
O3N N1N O2NA 84.1(8) . . ?
O1NA N1N O2NA 125.0(10) . . ?
O2N N1N O2NA 37.3(7) . . ?
O1N N1N O3NA 85.1(9) . . ?
O3N N1N O3NA 38.6(6) . . ?
O1NA N1N O3NA 112.5(10) . . ?
O2N N1N O3NA 155.9(9) . . ?
O2NA N1N O3NA 118.6(10) . . ?

loop_
_geom_bond_atom_site_label_1
_geom_bond_atom_site_label_2
_geom_bond_distance
_geom_bond_site_symmetry_2
_geom_bond_publ_flag
Ru1 N1 2.056(3) . ?
Ru1 N3 2.056(3) . ?
Ru1 N6 2.063(3) . ?
Ru1 N7 2.067(3) . ?
Ru1 N4 2.098(3) . ?
N7 C30 1.340(5) . ?
N7 C26 1.367(5) . ?
N6 C21 1.328(5) . ?
N6 C25 1.364(5) . ?
N2 C10 1.348(5) . ?
N2 C6 1.365(5) . ?
C22 C23 1.378(6) . ?
C22 C21 1.380(5) . ?
N3 C15 1.348(5) . ?
N3 C11 1.342(5) . ?
N1 C1 1.328(5) . ?
N1 C5 1.375(5) . ?
N4 C19 1.345(5) . ?
N4 C16 1.373(5) . ?
C29 C30 1.383(6) . ?
C29 C28 1.383(5) . ?
O2 C20 1.250(5) . ?
O1 C20 1.240(5) . ?
C20 C19 1.521(5) . ?
C24 C25 1.396(5) . ?
C24 C23 1.398(6) . ?
C24 C32 1.457(5) . ?
C16 N5 1.331(5) . ?
C16 C15 1.474(6) . ?
N5 C17 1.338(6) . ?
C25 C26 1.439(5) . ?
C28 C27 1.392(6) . ?
C15 C14 1.388(5) . ?
N9 C31 1.320(5) . ?
N9 C38 1.363(5) . ?
N8 C32 1.324(5) . ?
N8 C33 1.353(5) . ?
C31 C32 1.428(6) . ?
C31 C27 1.474(5) . ?
C7 C8 1.377(6) . ?
C7 C6 1.386(6) . ?
C5 C4 1.389(6) . ?
C5 C6 1.464(6) . ?
C13 C14 1.364(6) . ?
C13 C12 1.378(6) . ?
C8 C9 1.389(6) . ?
C38 C33 1.412(6) . ?
C38 C37 1.430(6) . ?
C33 C34 1.415(5) . ?
C27 C26 1.393(5) . ?
C19 C18 1.383(6) . ?
C10 C9 1.376(6) . ?
C34 C35 1.362(6) . ?
C37 C36 1.358(6) . ?
C35 C36 1.390(7) . ?
C3 C2 1.373(7) . ?
C3 C4 1.378(7) . ?
C18 C17 1.367(6) . ?
C12 C11 1.390(6) . ?
C1 C2 1.386(6) . ?
N1N O1N 1.226(8) . ?
N1N O3N 1.230(7) . ?
N1N O1NA 1.229(17) . ?
N1N O2N 1.260(7) . ?
N1N O2NA 1.295(15) . ?
N1N O3NA 1.318(16) . ?
